data_4507799
loop_
_publ_author_name
'Hollis, Courtney A.'
'Batten, Stuart R.'
'Sumby, Christopher J.'

_publ_section_title
;
 Two-Dimensional and Three-Dimensional Coordination Polymers of
 Hexakis(4-cyanophenyl)[3]radialene: The Role of Stoichiometry and
 Kinetics
;
_journal_issue 6
_journal_name_full 'Crystal Growth &amp; Design'
_journal_page_first 2350
_journal_paper_doi 10.1021/cg400036x
_journal_volume 13
_journal_year 2013
_chemical_formula_sum 'C50 H30 Ag B F4 N8 O4'
_chemical_formula_weight 1001.50
_chemical_name_systematic
; 
 ? 
;
_space_group_IT_number 2
_symmetry_cell_setting triclinic
_symmetry_space_group_name_Hall '-P 1'
_symmetry_space_group_name_H-M 'P -1'
_atom_sites_solution_hydrogens geom
_atom_sites_solution_primary direct
_atom_sites_solution_secondary difmap
_audit_creation_method SHELXL-97
_cell_angle_alpha 112.269(7)
_cell_angle_beta 98.944(5)
_cell_angle_gamma 102.439(6)
_cell_formula_units_Z 2
_cell_length_a 9.3749(6)
_cell_length_b 15.3886(11)
_cell_length_c 17.2299(11)
_cell_measurement_reflns_used 12890
_cell_measurement_temperature 150(2)
_cell_measurement_theta_max 29.2844
_cell_measurement_theta_min 2.6422
_cell_volume 2167.6(3)
_computing_cell_refinement
;
CrysAlisPro, Oxford Diffraction Ltd.,
Version 1.171.34.44 (release 25-10-2010 CrysAlis171 .NET)
(compiled Oct 25 2010,18:11:34)
;
_computing_data_collection
;
CrysAlisPro, Oxford Diffraction Ltd.,
Version 1.171.34.44 (release 25-10-2010 CrysAlis171 .NET)
(compiled Oct 25 2010,18:11:34)
;
_computing_data_reduction
;
CrysAlisPro, Oxford Diffraction Ltd.,
Version 1.171.34.44 (release 25-10-2010 CrysAlis171 .NET)
(compiled Oct 25 2010,18:11:34)
;
_computing_molecular_graphics 'X-Seed (Barbour, 2003)'
_computing_publication_material 'CIFTAB (Sheldrick)'
_computing_structure_refinement 'SHELXL-97 (Sheldrick, 1997)'
_computing_structure_solution 'SHELXS-97 (Sheldrick, 1990)'
_diffrn_ambient_temperature 150(2)
_diffrn_detector_area_resol_mean 16.1695
_diffrn_measured_fraction_theta_full 0.995
_diffrn_measured_fraction_theta_max 0.882
_diffrn_measurement_details
;
  1 omega  -55.00   58.00   1.0000   30.0000
omega____ theta____ kappa____ phi______ frames
    -       18.8463    0.0000   30.0000 113

  2 omega   -6.00   84.00   1.0000   30.0000
omega____ theta____ kappa____ phi______ frames
    -       18.8463   77.0000  150.0000 90

  3 omega  -51.00   50.00   1.0000   30.0000
omega____ theta____ kappa____ phi______ frames
    -       18.8463  -77.0000   30.0000 101

  4 omega  -19.00    6.00   1.0000   30.0000
omega____ theta____ kappa____ phi______ frames
    -       18.8463   91.0000 -104.0000 25

  5 omega  -28.00    8.00   1.0000   30.0000
omega____ theta____ kappa____ phi______ frames
    -      -19.6276  -91.0000  -75.0000 36

  6 omega  -92.00  -42.00   1.0000   30.0000
omega____ theta____ kappa____ phi______ frames
    -      -19.6276  179.0000  150.0000 50

  7 omega  -34.00   58.00   1.0000   30.0000
omega____ theta____ kappa____ phi______ frames
    -       18.8463  -91.0000  -75.0000 92

  8 omega  -98.00  -32.00   1.0000   30.0000
omega____ theta____ kappa____ phi______ frames
    -      -19.6276  179.0000 -120.0000 66

  9 omega  -33.00   19.00   1.0000   30.0000
omega____ theta____ kappa____ phi______ frames
    -      -19.6276  -91.0000  -75.0000 52

 10 omega  -98.00  -32.00   1.0000   30.0000
omega____ theta____ kappa____ phi______ frames
    -      -19.6276  179.0000   60.0000 66

 11 omega  -92.00    8.00   1.0000   30.0000
omega____ theta____ kappa____ phi______ frames
    -      -19.6276  -37.0000    0.0000 100

 12 omega  -19.00   33.00   1.0000   30.0000
omega____ theta____ kappa____ phi______ frames
    -       18.8463   91.0000 -104.0000 52

 13 omega  -13.00   53.00   1.0000   30.0000
omega____ theta____ kappa____ phi______ frames
    -       18.8463   77.0000   90.0000 66

 14 omega  -51.00   51.00   1.0000   30.0000
omega____ theta____ kappa____ phi______ frames
    -      -19.6276   77.0000   30.0000 102

 15 omega  -51.00   51.00   1.0000   30.0000
omega____ theta____ kappa____ phi______ frames
    -      -19.6276   77.0000  150.0000 102

;
_diffrn_measurement_device_type 'Xcalibur, Eos'
_diffrn_measurement_method '\w scans'
_diffrn_radiation_monochromator graphite
_diffrn_radiation_source 'Enhance (Mo) X-ray Source'
_diffrn_radiation_type 'Mo K\a'
_diffrn_radiation_wavelength 0.7107
_diffrn_reflns_av_R_equivalents 0.0604
_diffrn_reflns_av_sigmaI/netI 0.0582
_diffrn_reflns_limit_h_max 12
_diffrn_reflns_limit_h_min -12
_diffrn_reflns_limit_k_max 20
_diffrn_reflns_limit_k_min -20
_diffrn_reflns_limit_l_max 23
_diffrn_reflns_limit_l_min -23
_diffrn_reflns_number 48646
_diffrn_reflns_theta_full 27.00
_diffrn_reflns_theta_max 29.35
_diffrn_reflns_theta_min 2.65
_exptl_absorpt_coefficient_mu 0.540
_exptl_absorpt_correction_T_max 1.00000
_exptl_absorpt_correction_T_min 0.62818
_exptl_absorpt_correction_type multi-scan
_exptl_absorpt_process_details
;
CrysAlisPro, Oxford Diffraction Ltd.,
Version 1.171.34.44 (release 25-10-2010 CrysAlis171 .NET)
(compiled Oct 25 2010,18:11:34)
Empirical absorption correction using spherical harmonics,
 implemented in SCALE3 ABSPACK scaling algorithm.
;
_exptl_crystal_colour red
_exptl_crystal_density_diffrn 1.534
_exptl_crystal_density_method 'not measured'
_exptl_crystal_description 'diamond-shaped block'
_exptl_crystal_F_000 1012
_exptl_crystal_size_max 0.30
_exptl_crystal_size_mid 0.16
_exptl_crystal_size_min 0.09
_refine_diff_density_max 1.392
_refine_diff_density_min -0.799
_refine_diff_density_rms 0.113
_refine_ls_extinction_method none
_refine_ls_goodness_of_fit_ref 1.041
_refine_ls_hydrogen_treatment constr
_refine_ls_matrix_type full
_refine_ls_number_parameters 665
_refine_ls_number_reflns 10494
_refine_ls_number_restraints 3
_refine_ls_restrained_S_all 1.047
_refine_ls_R_factor_all 0.0971
_refine_ls_R_factor_gt 0.0660
_refine_ls_shift/su_max 0.001
_refine_ls_shift/su_mean 0.000
_refine_ls_structure_factor_coef Fsqd
_refine_ls_weighting_details 'calc w=1/[\s^2^(Fo^2^)+(0.0950P)^2^+4.6320P] where P=(Fo^2^+2Fc^2^)/3'
_refine_ls_weighting_scheme calc
_refine_ls_wR_factor_gt 0.1720
_refine_ls_wR_factor_ref 0.1944
_reflns_number_gt 7506
_reflns_number_total 10494
_reflns_threshold_expression >2sigma(I)
_cod_data_source_file cg400036x_si_001.cif
_cod_data_source_block 2c
_cod_original_cell_volume 2167.6(2)
_cod_original_sg_symbol_H-M P-1
_cod_database_code 4507799

loop_
_symmetry_equiv_pos_as_xyz
'x, y, z'
'-x, -y, -z'

loop_
_atom_site_label
_atom_site_type_symbol
_atom_site_fract_x
_atom_site_fract_y
_atom_site_fract_z
_atom_site_U_iso_or_equiv
_atom_site_adp_type
_atom_site_occupancy
_atom_site_symmetry_multiplicity
_atom_site_calc_flag
_atom_site_refinement_flags
_atom_site_disorder_assembly
_atom_site_disorder_group
Ag1 Ag 0.1209(3) -0.06399(16) 0.57419(17) 0.0308(6) Uani 0.555(19) 1 d P . 1
C1 C 0.4681(4) 0.2188(3) 0.1936(2) 0.0209(7) Uani 1 1 d . . .
Ag1A Ag 0.1114(6) -0.0486(7) 0.5730(2) 0.0703(11) Uani 0.445(19) 1 d P . 2
C2 C 0.5422(4) 0.3150(3) 0.2027(2) 0.0222(7) Uani 1 1 d . . .
C3 C 0.5418(4) 0.2963(3) 0.2783(2) 0.0215(7) Uani 1 1 d . . .
C4 C 0.3850(4) 0.1235(3) 0.1414(2) 0.0201(7) Uani 1 1 d . . .
C5 C 0.5780(4) 0.3781(3) 0.1667(2) 0.0211(7) Uani 1 1 d . . .
C6 C 0.5842(4) 0.3291(3) 0.3660(2) 0.0203(7) Uani 1 1 d . . .
C10 C 0.5533(4) 0.3420(3) 0.0716(2) 0.0211(7) Uani 1 1 d . . .
C11 C 0.3548(4) 0.0504(3) 0.1772(2) 0.0207(7) Uani 1 1 d . . .
C12 C 0.4659(4) 0.0494(3) 0.2413(2) 0.0213(7) Uani 1 1 d . . .
H4 H 0.5644 0.0948 0.2599 0.026 Uiso 1 1 calc R . .
C13 C 0.4351(4) -0.0162(3) 0.2779(2) 0.0215(7) Uani 1 1 d . . .
H22 H 0.5116 -0.0158 0.3214 0.026 Uiso 1 1 calc R . .
C14 C 0.2904(4) -0.0831(3) 0.2503(2) 0.0237(8) Uani 1 1 d . . .
C15 C 0.1799(4) -0.0852(3) 0.1847(3) 0.0261(8) Uani 1 1 d . . .
H45 H 0.0823 -0.1317 0.1651 0.031 Uiso 1 1 calc R . .
C16 C 0.2121(4) -0.0201(3) 0.1483(2) 0.0242(8) Uani 1 1 d . . .
H104 H 0.1366 -0.0228 0.1030 0.029 Uiso 1 1 calc R . .
C17 C 0.2488(4) -0.1493(3) 0.2894(3) 0.0281(8) Uani 1 1 d . . .
N18 N 0.2104(4) -0.2017(3) 0.3198(3) 0.0426(10) Uani 1 1 d . . .
C21 C 0.3186(4) 0.0954(3) 0.0486(2) 0.0211(7) Uani 1 1 d . . .
C22 C 0.3106(5) 0.0042(3) -0.0163(2) 0.0257(8) Uani 1 1 d . . .
H2 H 0.3446 -0.0420 -0.0003 0.031 Uiso 1 1 calc R . .
C23 C 0.2540(5) -0.0193(3) -0.1026(3) 0.0286(8) Uani 1 1 d . . .
H23 H 0.2496 -0.0813 -0.1460 0.034 Uiso 1 1 calc R . .
C24 C 0.2034(4) 0.0480(3) -0.1261(2) 0.0252(8) Uani 1 1 d . . .
C25 C 0.2056(4) 0.1379(3) -0.0627(2) 0.0258(8) Uani 1 1 d . . .
H25 H 0.1683 0.1829 -0.0790 0.031 Uiso 1 1 calc R . .
C26 C 0.2623(4) 0.1611(3) 0.0239(2) 0.0231(8) Uani 1 1 d . . .
H26 H 0.2632 0.2221 0.0672 0.028 Uiso 1 1 calc R . .
C27 C 0.1499(5) 0.0255(3) -0.2168(3) 0.0277(8) Uani 1 1 d . . .
N28 N 0.1108(4) 0.0092(3) -0.2885(2) 0.0335(8) Uani 1 1 d . . .
C31 C 0.5948(4) 0.2593(3) 0.0244(2) 0.0247(8) Uani 1 1 d . . .
H31 H 0.6421 0.2279 0.0542 0.030 Uiso 1 1 calc R . .
C32 C 0.5679(5) 0.2228(3) -0.0650(3) 0.0268(8) Uani 1 1 d . . .
H32 H 0.5976 0.1672 -0.0965 0.032 Uiso 1 1 calc R . .
C33 C 0.4966(5) 0.2686(3) -0.1086(2) 0.0254(8) Uani 1 1 d . . .
C34 C 0.4555(5) 0.3510(3) -0.0620(3) 0.0274(8) Uani 1 1 d . . .
H34 H 0.4073 0.3822 -0.0916 0.033 Uiso 1 1 calc R . .
C35 C 0.4847(5) 0.3873(3) 0.0273(2) 0.0261(8) Uani 1 1 d . . .
H35 H 0.4574 0.4440 0.0588 0.031 Uiso 1 1 calc R . .
C37 C 0.4623(5) 0.2309(3) -0.2023(3) 0.0322(9) Uani 1 1 d . . .
N38 N 0.4346(5) 0.2022(3) -0.2763(2) 0.0414(10) Uani 1 1 d . . .
C41 C 0.6439(4) 0.4849(3) 0.2225(2) 0.0233(8) Uani 1 1 d . . .
C42 C 0.7588(5) 0.5425(3) 0.2041(3) 0.0276(8) Uani 1 1 d . . .
H42 H 0.7890 0.5141 0.1523 0.033 Uiso 1 1 calc R . .
C43 C 0.8291(5) 0.6406(3) 0.2605(3) 0.0281(8) Uani 1 1 d . . .
H43 H 0.9101 0.6787 0.2491 0.034 Uiso 1 1 calc R . .
C44 C 0.7794(4) 0.6827(3) 0.3343(2) 0.0242(8) Uani 1 1 d . . .
C45 C 0.6583(5) 0.6282(3) 0.3510(3) 0.0259(8) Uani 1 1 d . . .
H1 H 0.6220 0.6585 0.3999 0.031 Uiso 1 1 calc R . .
C46 C 0.5918(5) 0.5295(3) 0.2954(3) 0.0256(8) Uani 1 1 d . . .
H46 H 0.5103 0.4916 0.3068 0.031 Uiso 1 1 calc R . .
C47 C 0.8592(4) 0.7819(3) 0.3957(2) 0.0252(8) Uani 1 1 d . . .
N48 N 0.9257(4) 0.8595(3) 0.4473(2) 0.0312(8) Uani 1 1 d . . .
C51 C 0.6978(4) 0.4256(3) 0.4196(2) 0.0195(7) Uani 1 1 d . . .
C52 C 0.8175(4) 0.4582(3) 0.3882(2) 0.0218(7) Uani 1 1 d . . .
H52 H 0.8271 0.4164 0.3334 0.026 Uiso 1 1 calc R . .
C53 C 0.9217(4) 0.5499(3) 0.4352(3) 0.0249(8) Uani 1 1 d . . .
H53 H 1.0024 0.5713 0.4131 0.030 Uiso 1 1 calc R . .
C54 C 0.9074(4) 0.6110(3) 0.5158(2) 0.0235(8) Uani 1 1 d . . .
C55 C 0.7929(5) 0.5788(3) 0.5508(2) 0.0253(8) Uani 1 1 d . . .
H55 H 0.7865 0.6196 0.6067 0.030 Uiso 1 1 calc R . .
C56 C 0.6890(4) 0.4860(3) 0.5023(2) 0.0229(8) Uani 1 1 d . . .
H56 H 0.6109 0.4632 0.5254 0.027 Uiso 1 1 calc R . .
C57 C 1.0128(5) 0.7087(3) 0.5608(3) 0.0313(9) Uani 1 1 d . . .
N58 N 1.0954(5) 0.7867(3) 0.5912(3) 0.0405(9) Uani 1 1 d . . .
C61 C 0.5175(4) 0.2669(3) 0.4068(2) 0.0205(7) Uani 1 1 d . . .
C62 C 0.6070(4) 0.2605(3) 0.4759(2) 0.0224(7) Uani 1 1 d . . .
H62 H 0.7086 0.3021 0.5010 0.027 Uiso 1 1 calc R . .
C63 C 0.5502(5) 0.1947(3) 0.5084(2) 0.0249(8) Uani 1 1 d . . .
H63 H 0.6131 0.1894 0.5543 0.030 Uiso 1 1 calc R . .
C64 C 0.4005(4) 0.1364(3) 0.4732(2) 0.0230(8) Uani 1 1 d . . .
C65 C 0.3059(4) 0.1460(3) 0.4075(2) 0.0234(8) Uani 1 1 d . . .
H65 H 0.2020 0.1086 0.3860 0.028 Uiso 1 1 calc R . .
C66 C 0.3652(4) 0.2107(3) 0.3743(2) 0.0216(7) Uani 1 1 d . . .
H66 H 0.3020 0.2168 0.3292 0.026 Uiso 1 1 calc R . .
C67 C 0.3451(4) 0.0633(3) 0.5036(2) 0.0247(8) Uani 1 1 d . . .
N68 N 0.3034(4) 0.0044(2) 0.5264(2) 0.0294(7) Uani 1 1 d . . .
C71A C 1.0376(10) 0.6156(11) -0.0167(8) 0.095(5) Uani 0.673(12) 1 d P A 1
H71A H 1.0360 0.6611 -0.0438 0.142 Uiso 0.673(12) 1 calc PR A 1
H71B H 1.0082 0.5480 -0.0619 0.142 Uiso 0.673(12) 1 calc PR A 1
H71C H 1.1399 0.6320 0.0194 0.142 Uiso 0.673(12) 1 calc PR A 1
C71B C 0.8706(19) 0.6620(11) -0.0217(11) 0.043(5) Uani 0.327(12) 1 d P A 2
H71D H 0.8658 0.7282 0.0127 0.065 Uiso 0.327(12) 1 calc PR A 2
H71E H 0.7684 0.6186 -0.0557 0.065 Uiso 0.327(12) 1 calc PR A 2
H71F H 0.9346 0.6651 -0.0610 0.065 Uiso 0.327(12) 1 calc PR A 2
N72 N 0.9343(8) 0.6237(4) 0.0360(4) 0.0764(17) Uani 1 1 d . . .
O73 O 0.8199(6) 0.5443(4) 0.0118(4) 0.0853(15) Uani 1 1 d . A .
O74A O 0.9377(13) 0.6903(5) 0.1106(5) 0.076(3) Uani 0.673(12) 1 d P A 1
O74B O 1.029(2) 0.6640(13) 0.1118(9) 0.071(5) Uani 0.327(12) 1 d P A 2
C81 C 0.2394(9) 0.5692(5) 0.2040(4) 0.072(2) Uani 1 1 d . . .
H81A H 0.3329 0.6242 0.2267 0.109 Uiso 1 1 calc R . .
H81B H 0.1595 0.5842 0.1720 0.109 Uiso 1 1 calc R . .
H81C H 0.2570 0.5093 0.1649 0.109 Uiso 1 1 calc R . .
N82 N 0.1949(8) 0.5549(6) 0.2728(4) 0.0822(18) Uani 1 1 d . . .
O83 O 0.0530(9) 0.5114(8) 0.2553(6) 0.161(4) Uani 1 1 d . . .
O84 O 0.2724(8) 0.5737(5) 0.3394(4) 0.108(2) Uani 1 1 d . . .
B91 B 0.0502(14) 0.2671(7) 0.1933(6) 0.082(3) Uani 1 1 d D . .
F92 F -0.0453(6) 0.2291(5) 0.1113(4) 0.1167(18) Uani 1 1 d . B .
F93 F 0.1826(7) 0.3319(4) 0.2095(5) 0.156(3) Uani 1 1 d . B .
F94A F 0.0847(11) 0.1851(9) 0.1998(11) 0.075(4) Uani 0.47(2) 1 d P B 1
F94B F 0.0612(18) 0.2315(14) 0.2423(9) 0.134(6) Uani 0.53(2) 1 d PD B 2
F95A F -0.091(2) 0.2638(10) 0.2217(14) 0.203(13) Uani 0.47(2) 1 d PD B 1
F95B F -0.0336(17) 0.336(2) 0.2295(14) 0.34(2) Uani 0.53(2) 1 d PD B 2

loop_
_atom_site_aniso_label
_atom_site_aniso_U_11
_atom_site_aniso_U_22
_atom_site_aniso_U_33
_atom_site_aniso_U_23
_atom_site_aniso_U_13
_atom_site_aniso_U_12
Ag1 0.0407(7) 0.0221(10) 0.0184(5) 0.0080(3) 0.0043(4) -0.0087(5)
C1 0.0245(19) 0.0175(17) 0.0167(16) 0.0068(14) 0.0006(14) 0.0030(14)
Ag1A 0.0527(15) 0.091(2) 0.0157(8) 0.0045(12) 0.0050(8) -0.0404(13)
C2 0.0239(19) 0.0191(17) 0.0155(16) 0.0042(14) -0.0020(14) 0.0021(14)
C3 0.0242(19) 0.0173(17) 0.0205(17) 0.0088(14) 0.0022(14) 0.0028(14)
C4 0.0190(18) 0.0187(17) 0.0171(16) 0.0049(14) 0.0009(13) 0.0025(13)
C5 0.0238(19) 0.0167(16) 0.0191(17) 0.0069(14) 0.0002(14) 0.0040(14)
C6 0.0213(18) 0.0168(16) 0.0187(17) 0.0070(14) 0.0002(14) 0.0024(13)
C10 0.0221(18) 0.0157(16) 0.0210(17) 0.0077(14) 0.0007(14) 0.0003(13)
C11 0.0235(18) 0.0153(16) 0.0162(16) 0.0021(13) 0.0027(13) 0.0023(13)
C12 0.0218(18) 0.0169(16) 0.0209(17) 0.0056(14) 0.0035(14) 0.0036(13)
C13 0.0271(19) 0.0181(17) 0.0157(16) 0.0052(13) 0.0018(14) 0.0061(14)
C14 0.031(2) 0.0199(17) 0.0201(17) 0.0090(14) 0.0065(15) 0.0060(15)
C15 0.0220(19) 0.0249(19) 0.0274(19) 0.0122(16) 0.0010(15) 0.0014(15)
C16 0.0205(18) 0.0267(19) 0.0213(18) 0.0115(15) -0.0003(14) 0.0011(15)
C17 0.025(2) 0.029(2) 0.0250(19) 0.0122(17) -0.0011(15) 0.0011(16)
N18 0.035(2) 0.051(2) 0.037(2) 0.0288(19) -0.0043(16) -0.0074(17)
C21 0.0190(18) 0.0185(17) 0.0197(17) 0.0058(14) 0.0021(14) 0.0001(13)
C22 0.034(2) 0.0164(17) 0.0227(18) 0.0062(15) 0.0061(16) 0.0053(15)
C23 0.036(2) 0.0228(19) 0.0225(19) 0.0056(15) 0.0082(16) 0.0069(16)
C24 0.0233(19) 0.0263(19) 0.0169(17) 0.0056(15) 0.0020(14) -0.0011(15)
C25 0.0241(19) 0.0239(18) 0.0226(18) 0.0085(15) -0.0016(15) 0.0022(15)
C26 0.0263(19) 0.0190(17) 0.0189(17) 0.0057(14) 0.0016(14) 0.0046(14)
C27 0.029(2) 0.0245(19) 0.0209(19) 0.0051(15) 0.0049(15) 0.0020(15)
N28 0.039(2) 0.0320(19) 0.0196(17) 0.0051(14) 0.0042(14) 0.0045(15)
C31 0.028(2) 0.0264(19) 0.0213(18) 0.0128(15) 0.0031(15) 0.0082(15)
C32 0.033(2) 0.0249(19) 0.0258(19) 0.0120(16) 0.0084(16) 0.0125(16)
C33 0.031(2) 0.0229(18) 0.0174(17) 0.0085(15) 0.0023(15) 0.0022(15)
C34 0.037(2) 0.0182(17) 0.0234(19) 0.0096(15) 0.0010(16) 0.0045(15)
C35 0.035(2) 0.0172(17) 0.0210(18) 0.0071(14) 0.0020(15) 0.0041(15)
C37 0.043(3) 0.030(2) 0.026(2) 0.0126(17) 0.0060(18) 0.0154(18)
N38 0.065(3) 0.039(2) 0.0242(19) 0.0128(16) 0.0081(18) 0.026(2)
C41 0.028(2) 0.0171(17) 0.0190(17) 0.0065(14) -0.0005(14) 0.0023(14)
C42 0.033(2) 0.0217(18) 0.0208(18) 0.0058(15) 0.0063(16) 0.0006(16)
C43 0.030(2) 0.0207(18) 0.0243(19) 0.0086(15) 0.0016(16) -0.0036(15)
C44 0.027(2) 0.0186(17) 0.0215(18) 0.0073(14) -0.0012(15) 0.0045(15)
C45 0.031(2) 0.0223(18) 0.0224(18) 0.0089(15) 0.0033(15) 0.0075(15)
C46 0.028(2) 0.0220(18) 0.0273(19) 0.0119(16) 0.0066(16) 0.0054(15)
C47 0.026(2) 0.0245(19) 0.0226(18) 0.0097(16) 0.0015(15) 0.0070(15)
N48 0.0269(18) 0.0266(17) 0.0274(18) 0.0026(15) 0.0023(14) 0.0037(14)
C51 0.0211(18) 0.0183(16) 0.0162(16) 0.0074(13) -0.0006(13) 0.0041(14)
C52 0.0238(19) 0.0220(17) 0.0181(17) 0.0084(14) 0.0019(14) 0.0070(14)
C53 0.0220(19) 0.0250(19) 0.028(2) 0.0149(16) 0.0018(15) 0.0038(15)
C54 0.0215(18) 0.0187(17) 0.0237(18) 0.0067(14) -0.0019(14) 0.0032(14)
C55 0.031(2) 0.0206(18) 0.0188(17) 0.0038(14) 0.0017(15) 0.0089(15)
C56 0.0254(19) 0.0202(17) 0.0204(17) 0.0077(14) 0.0037(14) 0.0054(14)
C57 0.029(2) 0.026(2) 0.031(2) 0.0077(17) 0.0017(17) 0.0064(17)
N58 0.040(2) 0.0270(19) 0.045(2) 0.0114(17) 0.0071(18) 0.0003(16)
C61 0.0240(19) 0.0174(16) 0.0176(16) 0.0061(14) 0.0045(14) 0.0046(14)
C62 0.0210(18) 0.0222(18) 0.0213(17) 0.0103(15) 0.0016(14) 0.0023(14)
C63 0.030(2) 0.0223(18) 0.0206(18) 0.0104(15) 0.0032(15) 0.0040(15)
C64 0.028(2) 0.0192(17) 0.0212(17) 0.0078(14) 0.0087(15) 0.0056(14)
C65 0.0220(19) 0.0211(17) 0.0204(17) 0.0039(14) 0.0063(14) 0.0024(14)
C66 0.0219(18) 0.0185(17) 0.0191(17) 0.0046(14) 0.0023(14) 0.0048(14)
C67 0.026(2) 0.0222(18) 0.0209(18) 0.0064(15) 0.0052(15) 0.0025(15)
N68 0.0340(19) 0.0232(16) 0.0268(17) 0.0084(14) 0.0102(14) 0.0032(14)
C71A 0.028(5) 0.159(12) 0.090(8) 0.056(8) 0.025(5) 0.001(6)
C71B 0.071(11) 0.052(9) 0.065(10) 0.052(8) 0.050(9) 0.058(9)
N72 0.115(5) 0.046(3) 0.068(4) 0.031(3) 0.014(4) 0.020(3)
O73 0.080(3) 0.069(3) 0.080(3) 0.016(3) 0.028(3) -0.003(3)
O74A 0.119(8) 0.047(4) 0.037(4) 0.017(3) 0.012(4) -0.015(4)
O74B 0.100(13) 0.075(10) 0.027(6) 0.025(6) -0.015(7) 0.020(9)
C81 0.116(6) 0.047(3) 0.038(3) 0.018(3) 0.002(3) 0.008(3)
N82 0.067(4) 0.126(6) 0.063(4) 0.049(4) 0.012(3) 0.032(4)
O83 0.091(5) 0.217(10) 0.134(7) 0.031(7) 0.037(5) 0.046(6)
O84 0.130(5) 0.122(5) 0.057(3) 0.038(3) 0.008(3) 0.021(4)
B91 0.111(8) 0.066(5) 0.050(5) 0.020(4) 0.026(5) -0.006(5)
F92 0.115(4) 0.145(5) 0.094(4) 0.082(4) 0.000(3) 0.009(3)
F93 0.114(5) 0.086(4) 0.208(7) -0.002(4) 0.074(5) 0.014(3)
F94A 0.063(6) 0.070(7) 0.087(9) 0.040(6) -0.002(5) 0.016(5)
F94B 0.136(11) 0.158(14) 0.059(7) 0.016(9) -0.024(7) 0.042(11)
F95A 0.38(4) 0.070(9) 0.131(15) 0.008(9) 0.037(19) 0.098(15)
F95B 0.084(10) 0.42(4) 0.220(19) -0.17(2) 0.042(10) 0.060(17)

loop_
_atom_type_symbol
_atom_type_description
_atom_type_scat_dispersion_real
_atom_type_scat_dispersion_imag
_atom_type_scat_source
C C 0.0033 0.0016 'International Tables Vol C Tables 4.2.6.8 and 6.1.1.4'
H H 0.0000 0.0000 'International Tables Vol C Tables 4.2.6.8 and 6.1.1.4'
Ag Ag -0.8971 1.1015 'International Tables Vol C Tables 4.2.6.8 and 6.1.1.4'
B B 0.0013 0.0007 'International Tables Vol C Tables 4.2.6.8 and 6.1.1.4'
F F 0.0171 0.0103 'International Tables Vol C Tables 4.2.6.8 and 6.1.1.4'
N N 0.0061 0.0033 'International Tables Vol C Tables 4.2.6.8 and 6.1.1.4'
O O 0.0106 0.0060 'International Tables Vol C Tables 4.2.6.8 and 6.1.1.4'

loop_
_geom_angle_atom_site_label_1
_geom_angle_atom_site_label_2
_geom_angle_atom_site_label_3
_geom_angle
_geom_angle_site_symmetry_1
_geom_angle_site_symmetry_3
N28 Ag1 N68 120.69(17) 1_556 .
N28 Ag1 N48 129.22(19) 1_556 1_445
N68 Ag1 N48 99.62(16) . 1_445
N28 Ag1 N58 88.21(16) 1_556 1_445
N68 Ag1 N58 125.45(18) . 1_445
N48 Ag1 N58 92.43(16) 1_445 1_445
C4 C1 C3 150.3(4) . .
C4 C1 C2 149.4(3) . .
C3 C1 C2 60.3(2) . .
N68 Ag1A N28 123.4(2) . 1_556
N68 Ag1A N48 102.3(2) . 1_445
N28 Ag1A N48 133.1(2) 1_556 1_445
C5 C2 C1 149.9(3) . .
C5 C2 C3 150.2(3) . .
C1 C2 C3 59.8(2) . .
C6 C3 C1 150.6(3) . .
C6 C3 C2 149.5(3) . .
C1 C3 C2 59.9(2) . .
C1 C4 C11 120.9(3) . .
C1 C4 C21 118.9(3) . .
C11 C4 C21 120.1(3) . .
C2 C5 C10 120.9(3) . .
C2 C5 C41 120.1(3) . .
C10 C5 C41 118.9(3) . .
C3 C6 C51 119.8(3) . .
C3 C6 C61 119.7(3) . .
C51 C6 C61 120.5(3) . .
C35 C10 C31 119.0(3) . .
C35 C10 C5 120.9(3) . .
C31 C10 C5 120.1(3) . .
C12 C11 C16 118.1(3) . .
C12 C11 C4 121.4(3) . .
C16 C11 C4 120.5(3) . .
C13 C12 C11 121.4(3) . .
C13 C12 H4 119.3 . .
C11 C12 H4 119.3 . .
C12 C13 C14 119.3(3) . .
C12 C13 H22 120.3 . .
C14 C13 H22 120.3 . .
C15 C14 C13 120.0(3) . .
C15 C14 C17 118.0(4) . .
C13 C14 C17 122.0(3) . .
C16 C15 C14 120.1(4) . .
C16 C15 H45 119.9 . .
C14 C15 H45 119.9 . .
C15 C16 C11 121.0(3) . .
C15 C16 H104 119.5 . .
C11 C16 H104 119.5 . .
N18 C17 C14 177.4(4) . .
C22 C21 C26 118.6(3) . .
C22 C21 C4 121.6(3) . .
C26 C21 C4 119.7(3) . .
C23 C22 C21 120.9(4) . .
C23 C22 H2 119.5 . .
C21 C22 H2 119.5 . .
C22 C23 C24 119.6(4) . .
C22 C23 H23 120.2 . .
C24 C23 H23 120.2 . .
C23 C24 C25 120.5(3) . .
C23 C24 C27 119.9(4) . .
C25 C24 C27 119.6(4) . .
C26 C25 C24 119.6(4) . .
C26 C25 H25 120.2 . .
C24 C25 H25 120.2 . .
C25 C26 C21 120.6(3) . .
C25 C26 H26 119.7 . .
C21 C26 H26 119.7 . .
N28 C27 C24 178.3(5) . .
C27 N28 Ag1A 156.6(5) . 1_554
C27 N28 Ag1 150.4(4) . 1_554
Ag1A N28 Ag1 7.1(3) 1_554 1_554
C32 C31 C10 120.8(3) . .
C32 C31 H31 119.6 . .
C10 C31 H31 119.6 . .
C31 C32 C33 119.4(4) . .
C31 C32 H32 120.3 . .
C33 C32 H32 120.3 . .
C34 C33 C32 120.1(4) . .
C34 C33 C37 118.9(3) . .
C32 C33 C37 121.1(4) . .
C35 C34 C33 119.9(4) . .
C35 C34 H34 120.0 . .
C33 C34 H34 120.0 . .
C34 C35 C10 120.8(4) . .
C34 C35 H35 119.6 . .
C10 C35 H35 119.6 . .
N38 C37 C33 179.1(4) . .
C42 C41 C46 119.2(3) . .
C42 C41 C5 121.0(3) . .
C46 C41 C5 119.8(3) . .
C43 C42 C41 120.7(4) . .
C43 C42 H42 119.7 . .
C41 C42 H42 119.7 . .
C42 C43 C44 119.2(4) . .
C42 C43 H43 120.4 . .
C44 C43 H43 120.4 . .
C43 C44 C45 121.1(3) . .
C43 C44 C47 119.0(4) . .
C45 C44 C47 119.8(4) . .
C46 C45 C44 119.2(4) . .
C46 C45 H1 120.4 . .
C44 C45 H1 120.4 . .
C45 C46 C41 120.5(4) . .
C45 C46 H46 119.7 . .
C41 C46 H46 119.7 . .
N48 C47 C44 176.8(4) . .
C47 N48 Ag1A 146.0(5) . 1_665
C47 N48 Ag1 139.2(3) . 1_665
Ag1A N48 Ag1 6.8(3) 1_665 1_665
C52 C51 C56 118.9(3) . .
C52 C51 C6 119.9(3) . .
C56 C51 C6 121.2(3) . .
C53 C52 C51 121.1(3) . .
C53 C52 H52 119.4 . .
C51 C52 H52 119.4 . .
C52 C53 C54 119.2(4) . .
C52 C53 H53 120.4 . .
C54 C53 H53 120.4 . .
C53 C54 C55 121.1(3) . .
C53 C54 C57 117.7(4) . .
C55 C54 C57 121.2(4) . .
C56 C55 C54 118.7(3) . .
C56 C55 H55 120.6 . .
C54 C55 H55 120.6 . .
C55 C56 C51 120.8(4) . .
C55 C56 H56 119.6 . .
C51 C56 H56 119.6 . .
N58 C57 C54 175.3(5) . .
C57 N58 Ag1 138.1(4) . 1_665
C62 C61 C66 119.0(3) . .
C62 C61 C6 120.5(3) . .
C66 C61 C6 120.4(3) . .
C63 C62 C61 121.0(3) . .
C63 C62 H62 119.5 . .
C61 C62 H62 119.5 . .
C62 C63 C64 119.2(3) . .
C62 C63 H63 120.4 . .
C64 C63 H63 120.4 . .
C63 C64 C65 120.7(3) . .
C63 C64 C67 118.7(3) . .
C65 C64 C67 120.5(3) . .
C66 C65 C64 119.3(3) . .
C66 C65 H65 120.3 . .
C64 C65 H65 120.3 . .
C65 C66 C61 120.5(3) . .
C65 C66 H66 119.8 . .
C61 C66 H66 119.8 . .
N68 C67 C64 178.3(4) . .
C67 N68 Ag1A 139.0(5) . .
C67 N68 Ag1 146.1(3) . .
Ag1A N68 Ag1 7.1(3) . .
N72 C71A H71A 109.5 . .
N72 C71A H71B 109.5 . .
N72 C71A H71C 109.5 . .
N72 C71B H71D 109.5 . .
N72 C71B H71E 109.5 . .
H71D C71B H71E 109.5 . .
N72 C71B H71F 109.5 . .
H71D C71B H71F 109.5 . .
H71E C71B H71F 109.5 . .
O74B N72 O74A 46.6(8) . .
O74B N72 O73 122.0(9) . .
O74A N72 O73 110.7(7) . .
O74B N72 C71A 99.6(12) . .
O74A N72 C71A 132.9(9) . .
O73 N72 C71A 115.8(7) . .
O74B N72 C71B 133.8(11) . .
O74A N72 C71B 100.5(8) . .
O73 N72 C71B 97.8(9) . .
C71A N72 C71B 80.7(8) . .
N82 C81 H81A 109.5 . .
N82 C81 H81B 109.5 . .
H81A C81 H81B 109.5 . .
N82 C81 H81C 109.5 . .
H81A C81 H81C 109.5 . .
H81B C81 H81C 109.5 . .
O84 N82 O83 119.3(8) . .
O84 N82 C81 126.7(7) . .
O83 N82 C81 113.9(7) . .
F94B B91 F93 108.3(13) . .
F94B B91 F92 129.3(11) . .
F93 B91 F92 117.2(8) . .
F94B B91 F94A 39.7(8) . .
F93 B91 F94A 105.6(10) . .
F92 B91 F94A 104.2(9) . .
F94B B91 F95B 102.4(19) . .
F93 B91 F95B 98.7(12) . .
F92 B91 F95B 92.1(11) . .
F94A B91 F95B 139.8(17) . .
F94B B91 F95A 75.5(14) . .
F93 B91 F95A 138.8(10) . .
F92 B91 F95A 84.2(12) . .
F94A B91 F95A 101.9(10) . .
F95B B91 F95A 42.7(15) . .

loop_
_geom_bond_atom_site_label_1
_geom_bond_atom_site_label_2
_geom_bond_distance
_geom_bond_site_symmetry_2
Ag1 N28 2.230(4) 1_556
Ag1 N68 2.243(4) .
Ag1 N48 2.322(4) 1_445
Ag1 N58 2.391(4) 1_445
C1 C4 1.362(5) .
C1 C3 1.429(5) .
C1 C2 1.430(5) .
Ag1A N68 2.206(5) .
Ag1A N28 2.210(5) 1_556
Ag1A N48 2.273(5) 1_445
C2 C5 1.349(5) .
C2 C3 1.437(5) .
C3 C6 1.357(5) .
C4 C11 1.473(5) .
C4 C21 1.478(5) .
C5 C10 1.479(5) .
C5 C41 1.480(5) .
C6 C51 1.471(5) .
C6 C61 1.481(5) .
C10 C35 1.388(5) .
C10 C31 1.399(5) .
C11 C12 1.402(5) .
C11 C16 1.405(5) .
C12 C13 1.384(5) .
C12 H4 0.9500 .
C13 C14 1.398(5) .
C13 H22 0.9500 .
C14 C15 1.394(5) .
C14 C17 1.440(5) .
C15 C16 1.376(5) .
C15 H45 0.9500 .
C16 H104 0.9500 .
C17 N18 1.144(5) .
C21 C22 1.401(5) .
C21 C26 1.403(5) .
C22 C23 1.375(5) .
C22 H2 0.9500 .
C23 C24 1.391(6) .
C23 H23 0.9500 .
C24 C25 1.394(5) .
C24 C27 1.443(5) .
C25 C26 1.379(5) .
C25 H25 0.9500 .
C26 H26 0.9500 .
C27 N28 1.145(5) .
N28 Ag1A 2.210(5) 1_554
N28 Ag1 2.230(4) 1_554
C31 C32 1.385(5) .
C31 H31 0.9500 .
C32 C33 1.397(5) .
C32 H32 0.9500 .
C33 C34 1.391(6) .
C33 C37 1.447(5) .
C34 C35 1.380(5) .
C34 H34 0.9500 .
C35 H35 0.9500 .
C37 N38 1.144(5) .
C41 C42 1.398(5) .
C41 C46 1.404(5) .
C42 C43 1.384(5) .
C42 H42 0.9500 .
C43 C44 1.394(6) .
C43 H43 0.9500 .
C44 C45 1.396(6) .
C44 C47 1.431(5) .
C45 C46 1.385(5) .
C45 H1 0.9500 .
C46 H46 0.9500 .
C47 N48 1.144(5) .
N48 Ag1A 2.273(5) 1_665
N48 Ag1 2.322(4) 1_665
C51 C52 1.399(5) .
C51 C56 1.403(5) .
C52 C53 1.376(5) .
C52 H52 0.9500 .
C53 C54 1.398(5) .
C53 H53 0.9500 .
C54 C55 1.400(6) .
C54 C57 1.441(5) .
C55 C56 1.389(5) .
C55 H55 0.9500 .
C56 H56 0.9500 .
C57 N58 1.145(6) .
N58 Ag1 2.391(4) 1_665
C61 C62 1.395(5) .
C61 C66 1.397(5) .
C62 C63 1.384(5) .
C62 H62 0.9500 .
C63 C64 1.387(5) .
C63 H63 0.9500 .
C64 C65 1.400(5) .
C64 C67 1.446(5) .
C65 C66 1.385(5) .
C65 H65 0.9500 .
C66 H66 0.9500 .
C67 N68 1.137(5) .
C71A N72 1.420(11) .
C71A H71A 0.9800 .
C71A H71B 0.9800 .
C71A H71C 0.9800 .
C71B N72 1.451(13) .
C71B H71D 0.9800 .
C71B H71E 0.9800 .
C71B H71F 0.9800 .
N72 O74B 1.291(14) .
N72 O74A 1.295(9) .
N72 O73 1.314(8) .
C81 N82 1.393(9) .
C81 H81A 0.9800 .
C81 H81B 0.9800 .
C81 H81C 0.9800 .
N82 O84 1.151(8) .
N82 O83 1.283(10) .
B91 F94B 1.172(13) .
B91 F93 1.327(11) .
B91 F92 1.376(12) .
B91 F94A 1.408(16) .
B91 F95B 1.461(16) .
B91 F95A 1.477(17) .

loop_
_geom_torsion_atom_site_label_1
_geom_torsion_atom_site_label_2
_geom_torsion_atom_site_label_3
_geom_torsion_atom_site_label_4
_geom_torsion
_geom_torsion_site_symmetry_1
_geom_torsion_site_symmetry_4
C4 C1 C2 C5 2.7(13) . .
C3 C1 C2 C5 -175.9(8) . .
C4 C1 C2 C3 178.6(8) . .
C4 C1 C3 C6 3.0(13) . .
C2 C1 C3 C6 -178.5(8) . .
C4 C1 C3 C2 -178.5(8) . .
C5 C2 C3 C6 -5.6(13) . .
C1 C2 C3 C6 178.6(8) . .
C5 C2 C3 C1 175.9(8) . .
C3 C1 C4 C11 -9.4(9) . .
C2 C1 C4 C11 173.2(6) . .
C3 C1 C4 C21 167.6(6) . .
C2 C1 C4 C21 -9.9(9) . .
C1 C2 C5 C10 -12.9(9) . .
C3 C2 C5 C10 174.2(6) . .
C1 C2 C5 C41 167.6(6) . .
C3 C2 C5 C41 -5.2(9) . .
C1 C3 C6 C51 166.3(6) . .
C2 C3 C6 C51 -11.2(9) . .
C1 C3 C6 C61 -12.8(9) . .
C2 C3 C6 C61 169.7(6) . .
C2 C5 C10 C35 133.4(4) . .
C41 C5 C10 C35 -47.1(5) . .
C2 C5 C10 C31 -44.5(5) . .
C41 C5 C10 C31 135.0(4) . .
C1 C4 C11 C12 -39.3(5) . .
C21 C4 C11 C12 143.7(4) . .
C1 C4 C11 C16 140.0(4) . .
C21 C4 C11 C16 -37.0(5) . .
C16 C11 C12 C13 -2.5(5) . .
C4 C11 C12 C13 176.8(3) . .
C11 C12 C13 C14 0.2(5) . .
C12 C13 C14 C15 1.8(5) . .
C12 C13 C14 C17 -176.3(4) . .
C13 C14 C15 C16 -1.4(6) . .
C17 C14 C15 C16 176.8(4) . .
C14 C15 C16 C11 -1.0(6) . .
C12 C11 C16 C15 3.0(6) . .
C4 C11 C16 C15 -176.3(4) . .
C15 C14 C17 N18 -30(10) . .
C13 C14 C17 N18 148(10) . .
C1 C4 C21 C22 142.8(4) . .
C11 C4 C21 C22 -40.2(5) . .
C1 C4 C21 C26 -37.0(5) . .
C11 C4 C21 C26 140.0(4) . .
C26 C21 C22 C23 2.5(6) . .
C4 C21 C22 C23 -177.4(4) . .
C21 C22 C23 C24 -0.3(6) . .
C22 C23 C24 C25 -1.8(6) . .
C22 C23 C24 C27 177.4(4) . .
C23 C24 C25 C26 1.8(6) . .
C27 C24 C25 C26 -177.5(4) . .
C24 C25 C26 C21 0.4(6) . .
C22 C21 C26 C25 -2.5(6) . .
C4 C21 C26 C25 177.3(4) . .
C23 C24 C27 N28 -105(16) . .
C25 C24 C27 N28 74(16) . .
C24 C27 N28 Ag1A 69(16) . 1_554
C24 C27 N28 Ag1 76(16) . 1_554
C35 C10 C31 C32 -0.1(6) . .
C5 C10 C31 C32 177.8(4) . .
C10 C31 C32 C33 -0.8(6) . .
C31 C32 C33 C34 1.0(6) . .
C31 C32 C33 C37 -178.1(4) . .
C32 C33 C34 C35 -0.2(6) . .
C37 C33 C34 C35 178.9(4) . .
C33 C34 C35 C10 -0.8(6) . .
C31 C10 C35 C34 0.9(6) . .
C5 C10 C35 C34 -177.0(4) . .
C34 C33 C37 N38 8(38) . .
C32 C33 C37 N38 -173(100) . .
C2 C5 C41 C42 141.0(4) . .
C10 C5 C41 C42 -38.5(5) . .
C2 C5 C41 C46 -38.5(5) . .
C10 C5 C41 C46 142.0(4) . .
C46 C41 C42 C43 5.1(6) . .
C5 C41 C42 C43 -174.4(4) . .
C41 C42 C43 C44 -2.8(6) . .
C42 C43 C44 C45 -1.4(6) . .
C42 C43 C44 C47 175.5(4) . .
C43 C44 C45 C46 3.2(6) . .
C47 C44 C45 C46 -173.7(4) . .
C44 C45 C46 C41 -0.9(6) . .
C42 C41 C46 C45 -3.2(6) . .
C5 C41 C46 C45 176.3(3) . .
C43 C44 C47 N48 -106(8) . .
C45 C44 C47 N48 71(8) . .
C44 C47 N48 Ag1A 12(9) . 1_665
C44 C47 N48 Ag1 13(9) . 1_665
C3 C6 C51 C52 -35.4(5) . .
C61 C6 C51 C52 143.7(4) . .
C3 C6 C51 C56 144.8(4) . .
C61 C6 C51 C56 -36.2(5) . .
C56 C51 C52 C53 -3.0(5) . .
C6 C51 C52 C53 177.2(3) . .
C51 C52 C53 C54 0.2(5) . .
C52 C53 C54 C55 2.8(6) . .
C52 C53 C54 C57 -176.2(3) . .
C53 C54 C55 C56 -2.7(6) . .
C57 C54 C55 C56 176.2(4) . .
C54 C55 C56 C51 -0.2(5) . .
C52 C51 C56 C55 3.0(5) . .
C6 C51 C56 C55 -177.1(3) . .
C53 C54 C57 N58 42(6) . .
C55 C54 C57 N58 -137(6) . .
C54 C57 N58 Ag1 37(6) . 1_665
C3 C6 C61 C62 139.7(4) . .
C51 C6 C61 C62 -39.3(5) . .
C3 C6 C61 C66 -37.7(5) . .
C51 C6 C61 C66 143.2(4) . .
C66 C61 C62 C63 4.6(6) . .
C6 C61 C62 C63 -172.9(3) . .
C61 C62 C63 C64 -2.0(6) . .
C62 C63 C64 C65 -2.1(6) . .
C62 C63 C64 C67 175.9(3) . .
C63 C64 C65 C66 3.6(5) . .
C67 C64 C65 C66 -174.5(3) . .
C64 C65 C66 C61 -0.9(5) . .
C62 C61 C66 C65 -3.1(5) . .
C6 C61 C66 C65 174.4(3) . .
C63 C64 C67 N68 -74(15) . .
C65 C64 C67 N68 104(15) . .
C64 C67 N68 Ag1A -155(15) . .
C64 C67 N68 Ag1 -154(15) . .
N28 Ag1A N68 C67 -89.8(8) 1_556 .
N48 Ag1A N68 C67 78.8(6) 1_445 .
N28 Ag1A N68 Ag1 93.5(14) 1_556 .
N48 Ag1A N68 Ag1 -97.9(13) 1_445 .
N28 Ag1 N68 C67 -77.8(6) 1_556 .
N48 Ag1 N68 C67 70.1(6) 1_445 .
N58 Ag1 N68 C67 170.0(5) 1_445 .
N28 Ag1 N68 Ag1A -73.9(12) 1_556 .
N48 Ag1 N68 Ag1A 73.9(12) 1_445 .
N58 Ag1 N68 Ag1A 173.9(14) 1_445 .
